data_1553378
loop_
_publ_author_name
'Liu, Ye'
'Yu, Heng-Yi'
'Xu, Hong-Zhe'
'Liu, Jun-Jun'
'Meng, Xiang-Gao'
'Zhou, Ming'
'Ruan, Han-Li'

_publ_section_title
;
 Alkaloids with Immunosuppressive Activity from the Bark of Pausinystalia
 yohimbe.
;
_journal_issue 8
_journal_name_full 'Journal of natural products'
_journal_page_first 1841
_journal_page_last 1849
_journal_paper_doi 10.1021/acs.jnatprod.8b00324
_journal_volume 81
_journal_year 2018
_chemical_formula_moiety 'C20 H18 N2 O4'
_chemical_formula_sum 'C20 H18 N2 O4'
_chemical_formula_weight 350.36
_space_group_IT_number 14
_space_group_name_Hall '-P 2yn'
_space_group_name_H-M_alt 'P 1 21/n 1'
_symmetry_cell_setting monoclinic
_symmetry_space_group_name_Hall '-P 2yn'
_symmetry_space_group_name_H-M 'P 1 21/n 1'
_atom_sites_solution_hydrogens geom
_atom_sites_solution_primary direct
_atom_sites_solution_secondary difmap
_audit_creation_method SHELXL-97
_cell_angle_alpha 90.00
_cell_angle_beta 106.312(5)
_cell_angle_gamma 90.00
_cell_formula_units_Z 8
_cell_length_a 10.596(3)
_cell_length_b 19.264(6)
_cell_length_c 16.921(5)
_cell_measurement_reflns_used 1422
_cell_measurement_temperature 298(2)
_cell_measurement_theta_max 19.80
_cell_measurement_theta_min 2.30
_cell_volume 3314.9(17)
_computing_cell_refinement 'Bruker SAINT'
_computing_data_collection 'Bruker APEX2'
_computing_data_reduction 'Bruker SAINT'
_computing_molecular_graphics 'Bruker SHELXTL'
_computing_publication_material 'Bruker SHELXTL'
_computing_structure_refinement 'SHELXL-97 (Sheldrick, 1997)'
_computing_structure_solution 'SHELXS-97 (Sheldrick, 1990)'
_diffrn_ambient_temperature 298(2)
_diffrn_measured_fraction_theta_full 0.990
_diffrn_measured_fraction_theta_max 0.990
_diffrn_measurement_device_type 'Bruker APEX-II CCD'
_diffrn_measurement_method '\f and \w scans'
_diffrn_radiation_monochromator graphite
_diffrn_radiation_source 'fine-focus sealed tube'
_diffrn_radiation_type MoK\a
_diffrn_radiation_wavelength 0.71073
_diffrn_reflns_av_R_equivalents 0.1051
_diffrn_reflns_av_sigmaI/netI 0.0977
_diffrn_reflns_limit_h_max 12
_diffrn_reflns_limit_h_min -11
_diffrn_reflns_limit_k_max 20
_diffrn_reflns_limit_k_min -22
_diffrn_reflns_limit_l_max 19
_diffrn_reflns_limit_l_min -19
_diffrn_reflns_number 21728
_diffrn_reflns_theta_full 24.42
_diffrn_reflns_theta_max 24.42
_diffrn_reflns_theta_min 2.04
_diffrn_standards_number 0
_exptl_absorpt_coefficient_mu 0.099
_exptl_absorpt_correction_T_max 0.9902
_exptl_absorpt_correction_T_min 0.9782
_exptl_absorpt_correction_type multi-scan
_exptl_absorpt_process_details 'SADABS, Sheldrick,2008'
_exptl_crystal_colour colorless
_exptl_crystal_density_diffrn 1.404
_exptl_crystal_density_method 'not measured'
_exptl_crystal_description block
_exptl_crystal_F_000 1472
_exptl_crystal_size_max 0.12
_exptl_crystal_size_mid 0.10
_exptl_crystal_size_min 0.10
_refine_diff_density_max 0.348
_refine_diff_density_min -0.274
_refine_diff_density_rms 0.047
_refine_ls_extinction_method none
_refine_ls_goodness_of_fit_ref 1.011
_refine_ls_hydrogen_treatment mixed
_refine_ls_matrix_type full
_refine_ls_number_parameters 473
_refine_ls_number_reflns 5404
_refine_ls_number_restraints 0
_refine_ls_restrained_S_all 1.011
_refine_ls_R_factor_all 0.1486
_refine_ls_R_factor_gt 0.0583
_refine_ls_shift/su_max 0.000
_refine_ls_shift/su_mean 0.000
_refine_ls_structure_factor_coef Fsqd
_refine_ls_weighting_details 'calc w=1/[\s^2^(Fo^2^)+(0.0756P)^2^+0.3309P] where P=(Fo^2^+2Fc^2^)/3'
_refine_ls_weighting_scheme calc
_refine_ls_wR_factor_gt 0.1314
_refine_ls_wR_factor_ref 0.1774
_reflns_number_gt 2586
_reflns_number_total 5404
_reflns_threshold_expression >2sigma(I)
_cod_data_source_file np8b00324_si_004.cif
_cod_data_source_block mo_130413b_0m
_cod_depositor_comments
;
The following automatic conversions were performed:

data item '_symmetry_cell_setting' value 'Monoclinic' was changed to
'monoclinic' in accordance with the
/home/saulius/struct/COD-crude-data/automatic-downloads/DataCite-retrospective/ACS/depositions/lib/dictionaries/cif_core.dic
dictionary named 'cif_core.dic' version 2.4.2 last updated on
2011-04-26.

Automatic conversion script
Id: cif_fix_values 6909 2019-04-08 15:41:33Z antanas 
;
_cod_original_cell_volume 3315.0(18)
_cod_original_sg_symbol_H-M 'P 21/n'
_cod_database_code 1553378

loop_
_symmetry_equiv_pos_as_xyz
'x, y, z'
'-x+1/2, y+1/2, -z+1/2'
'-x, -y, -z'
'x-1/2, -y-1/2, z-1/2'

loop_
_atom_site_label
_atom_site_type_symbol
_atom_site_fract_x
_atom_site_fract_y
_atom_site_fract_z
_atom_site_U_iso_or_equiv
_atom_site_adp_type
_atom_site_occupancy
_atom_site_symmetry_multiplicity
_atom_site_calc_flag
_atom_site_refinement_flags
C1 C 0.3915(5) 0.0874(2) -0.0287(3) 0.0604(13) Uani 1 1 d .
C2 C 0.2737(6) 0.0772(3) -0.0910(3) 0.0814(17) Uani 1 1 d .
H2 H 0.2608 0.0974 -0.1426 0.098 Uiso 1 1 calc R
C3 C 0.1789(5) 0.0372(3) -0.0742(4) 0.0861(19) Uani 1 1 d .
H3 H 0.1013 0.0292 -0.1155 0.103 Uiso 1 1 calc R
C4 C 0.1946(5) 0.0076(3) 0.0034(4) 0.0810(17) Uani 1 1 d .
H4 H 0.1262 -0.0185 0.0126 0.097 Uiso 1 1 calc R
C5 C 0.3065(4) 0.0158(2) 0.0658(3) 0.0639(13) Uani 1 1 d .
H5 H 0.3162 -0.0041 0.1172 0.077 Uiso 1 1 calc R
C6 C 0.4066(4) 0.0557(2) 0.0495(3) 0.0514(12) Uani 1 1 d .
C7 C 0.5905(4) 0.1138(2) 0.0561(3) 0.0497(11) Uani 1 1 d .
C8 C 0.5093(5) 0.1248(3) -0.0222(3) 0.0603(13) Uani 1 1 d .
C9 C 0.5600(5) 0.1664(3) -0.0809(3) 0.0844(18) Uani 1 1 d .
H9A H 0.4877 0.1904 -0.1191 0.101 Uiso 1 1 calc R
H9B H 0.6003 0.1358 -0.1124 0.101 Uiso 1 1 calc R
C10 C 0.6599(5) 0.2185(3) -0.0347(3) 0.0897(18) Uani 1 1 d .
H10A H 0.7039 0.2389 -0.0723 0.108 Uiso 1 1 calc R
H10B H 0.6149 0.2555 -0.0147 0.108 Uiso 1 1 calc R
C11 C 0.7202(4) 0.1410(2) 0.0847(3) 0.0491(11) Uani 1 1 d .
C12 C 0.8130(4) 0.1241(2) 0.1584(2) 0.0442(11) Uani 1 1 d .
C13 C 0.9372(4) 0.1502(2) 0.1859(3) 0.0456(11) Uani 1 1 d .
C14 C 0.9870(4) 0.1978(2) 0.1314(3) 0.0531(12) Uani 1 1 d .
C15 C 0.8698(5) 0.2340(2) 0.0732(3) 0.0732(15) Uani 1 1 d .
H15A H 0.8392 0.2700 0.1034 0.088 Uiso 1 1 calc R
H15B H 0.8985 0.2564 0.0299 0.088 Uiso 1 1 calc R
C16 C 0.9985(4) 0.1190(2) 0.2615(2) 0.0454(11) Uani 1 1 d .
C17 C 0.9061(4) 0.0698(2) 0.2780(3) 0.0442(11) Uani 1 1 d .
C18 C 1.0731(5) 0.1586(2) 0.0890(3) 0.0607(13) Uani 1 1 d .
H18A H 1.0209 0.1223 0.0553 0.073 Uiso 1 1 calc R
H18B H 1.1432 0.1362 0.1307 0.073 Uiso 1 1 calc R
C19 C 1.1339(5) 0.2025(3) 0.0351(3) 0.0779(15) Uani 1 1 d .
H19A H 1.0676 0.2148 -0.0144 0.117 Uiso 1 1 calc R
H19B H 1.2022 0.1766 0.0214 0.117 Uiso 1 1 calc R
H19C H 1.1704 0.2439 0.0643 0.117 Uiso 1 1 calc R
C20 C 1.1228(4) 0.1327(2) 0.3186(3) 0.0557(12) Uani 1 1 d .
H20 H 1.1458 0.1067 0.3668 0.067 Uiso 1 1 calc R
C21 C 0.6624(4) 0.2082(2) 0.3213(2) 0.0454(11) Uani 1 1 d .
C22 C 0.7158(5) 0.2491(2) 0.2683(3) 0.0556(12) Uani 1 1 d .
H22 H 0.8060 0.2554 0.2791 0.067 Uiso 1 1 calc R
C23 C 0.6298(5) 0.2787(2) 0.2010(3) 0.0665(14) Uani 1 1 d .
H23 H 0.6621 0.3070 0.1667 0.080 Uiso 1 1 calc R
C24 C 0.4955(5) 0.2675(3) 0.1829(3) 0.0714(15) Uani 1 1 d .
H24 H 0.4407 0.2877 0.1357 0.086 Uiso 1 1 calc R
C25 C 0.4402(4) 0.2279(3) 0.2317(3) 0.0653(14) Uani 1 1 d .
H25 H 0.3500 0.2204 0.2183 0.078 Uiso 1 1 calc R
C26 C 0.5263(4) 0.1995(2) 0.3029(2) 0.0484(11) Uani 1 1 d .
C27 C 0.7179(4) 0.1706(2) 0.3950(2) 0.0413(10) Uani 1 1 d .
C28 C 0.6173(4) 0.1424(2) 0.4193(2) 0.0418(10) Uani 1 1 d .
C29 C 0.6329(4) 0.1071(2) 0.4961(2) 0.0411(10) Uani 1 1 d .
C30 C 0.8654(4) 0.0961(2) 0.4994(3) 0.0540(12) Uani 1 1 d .
H30A H 0.8606 0.0560 0.4640 0.065 Uiso 1 1 calc R
H30B H 0.9495 0.0947 0.5411 0.065 Uiso 1 1 calc R
C31 C 0.8574(4) 0.1615(2) 0.4487(2) 0.0512(12) Uani 1 1 d .
H31A H 0.8830 0.2013 0.4848 0.061 Uiso 1 1 calc R
H31B H 0.9170 0.1582 0.4146 0.061 Uiso 1 1 calc R
C32 C 0.7792(4) 0.0410(2) 0.6065(3) 0.0593(13) Uani 1 1 d .
H32A H 0.8688 0.0453 0.6411 0.071 Uiso 1 1 calc R
H32B H 0.7697 -0.0051 0.5825 0.071 Uiso 1 1 calc R
C33 C 0.6875(4) 0.0471(2) 0.6604(3) 0.0462(11) Uani 1 1 d .
C34 C 0.5512(4) 0.0612(2) 0.6074(2) 0.0431(10) Uani 1 1 d .
C35 C 0.5345(4) 0.0897(2) 0.5316(2) 0.0415(10) Uani 1 1 d .
C36 C 0.3329(5) 0.0868(2) 0.5526(3) 0.0494(11) Uani 1 1 d .
C37 C 0.4278(4) 0.0574(2) 0.6231(2) 0.0467(11) Uani 1 1 d .
C38 C 0.7276(4) 0.1049(2) 0.7246(3) 0.0650(14) Uani 1 1 d .
H38A H 0.7336 0.1481 0.6964 0.078 Uiso 1 1 calc R
H38B H 0.6588 0.1104 0.7517 0.078 Uiso 1 1 calc R
C39 C 0.8569(5) 0.0929(3) 0.7898(3) 0.0931(19) Uani 1 1 d .
H39A H 0.8579 0.0469 0.8119 0.140 Uiso 1 1 calc R
H39B H 0.8664 0.1263 0.8332 0.140 Uiso 1 1 calc R
H39C H 0.9282 0.0978 0.7656 0.140 Uiso 1 1 calc R
C40 C 0.3909(5) 0.0294(2) 0.6905(3) 0.0618(13) Uani 1 1 d .
H40 H 0.3027 0.0320 0.6892 0.074 Uiso 1 1 calc R
N1 N 0.5279(3) 0.07185(18) 0.0996(2) 0.0502(9) Uani 1 1 d .
H1A H 0.5599 0.0583 0.1496 0.060 Uiso 1 1 calc R
N2 N 0.7590(4) 0.1874(2) 0.0353(2) 0.0626(11) Uani 1 1 d .
N3 N 0.4988(3) 0.16041(17) 0.36345(19) 0.0483(9) Uani 1 1 d .
H3A H 0.4218 0.1491 0.3664 0.058 Uiso 1 1 calc R
N4 N 0.7590(3) 0.09197(17) 0.5395(2) 0.0456(9) Uani 1 1 d .
O1 O 1.0583(4) 0.25493(17) 0.1789(2) 0.0859(11) Uani 1 1 d .
H1 H 1.0994 0.2410 0.2247 0.129 Uiso 1 1 calc R
O2 O 0.7870(2) 0.07585(14) 0.21296(16) 0.0475(7) Uani 1 1 d .
O3 O 0.9118(3) 0.02864(16) 0.33210(18) 0.0574(8) Uani 1 1 d .
O4 O 1.2031(3) 0.17671(17) 0.30924(19) 0.0702(9) Uani 1 1 d .
O5 O 0.6932(3) -0.01931(18) 0.7013(2) 0.0826(11) Uani 1 1 d .
H5A H 0.6307 -0.0228 0.7207 0.124 Uiso 1 1 calc R
O6 O 0.4030(2) 0.10584(14) 0.49496(15) 0.0472(7) Uani 1 1 d .
O7 O 0.2157(3) 0.09724(17) 0.53481(18) 0.0657(9) Uani 1 1 d .
O8 O 0.4679(3) 0.0015(2) 0.7515(2) 0.0807(11) Uani 1 1 d .

loop_
_atom_site_aniso_label
_atom_site_aniso_U_11
_atom_site_aniso_U_22
_atom_site_aniso_U_33
_atom_site_aniso_U_23
_atom_site_aniso_U_13
_atom_site_aniso_U_12
C1 0.046(3) 0.078(3) 0.052(3) -0.003(3) 0.005(2) 0.029(3)
C2 0.063(4) 0.107(5) 0.056(3) -0.009(3) -0.012(3) 0.036(3)
C3 0.049(4) 0.102(5) 0.085(5) -0.030(4) -0.018(3) 0.020(3)
C4 0.057(4) 0.079(4) 0.094(5) -0.024(3) 0.001(3) 0.008(3)
C5 0.039(3) 0.077(3) 0.068(3) -0.006(3) 0.001(3) 0.007(3)
C6 0.034(3) 0.063(3) 0.049(3) -0.004(2) 0.000(2) 0.011(2)
C7 0.042(3) 0.064(3) 0.043(3) 0.010(2) 0.012(2) 0.016(2)
C8 0.057(3) 0.079(3) 0.042(3) 0.016(3) 0.010(2) 0.030(3)
C9 0.076(4) 0.120(5) 0.054(3) 0.036(3) 0.011(3) 0.042(4)
C10 0.078(4) 0.107(5) 0.083(4) 0.052(4) 0.021(3) 0.031(4)
C11 0.048(3) 0.054(3) 0.047(3) 0.011(2) 0.016(2) 0.015(2)
C12 0.048(3) 0.043(3) 0.045(3) 0.011(2) 0.018(2) 0.004(2)
C13 0.045(3) 0.039(2) 0.056(3) -0.001(2) 0.019(2) -0.002(2)
C14 0.051(3) 0.045(3) 0.068(3) 0.001(2) 0.025(2) -0.003(2)
C15 0.068(3) 0.062(3) 0.098(4) 0.034(3) 0.036(3) 0.009(3)
C16 0.043(3) 0.046(3) 0.047(3) -0.002(2) 0.012(2) 0.000(2)
C17 0.037(3) 0.055(3) 0.040(2) -0.001(2) 0.010(2) 0.000(2)
C18 0.064(3) 0.060(3) 0.067(3) 0.006(3) 0.032(3) 0.004(3)
C19 0.084(4) 0.080(4) 0.086(4) 0.016(3) 0.049(3) 0.005(3)
C20 0.050(3) 0.063(3) 0.054(3) -0.009(2) 0.014(2) -0.003(3)
C21 0.044(3) 0.049(3) 0.046(3) -0.001(2) 0.017(2) -0.006(2)
C22 0.058(3) 0.061(3) 0.055(3) -0.010(3) 0.028(2) -0.007(2)
C23 0.079(4) 0.068(3) 0.061(3) 0.017(3) 0.034(3) 0.006(3)
C24 0.066(4) 0.092(4) 0.059(3) 0.028(3) 0.022(3) 0.016(3)
C25 0.046(3) 0.094(4) 0.057(3) 0.018(3) 0.017(2) 0.005(3)
C26 0.046(3) 0.061(3) 0.039(3) 0.004(2) 0.013(2) -0.003(2)
C27 0.037(2) 0.049(3) 0.040(2) -0.009(2) 0.0127(19) -0.006(2)
C28 0.038(2) 0.048(3) 0.037(2) 0.000(2) 0.005(2) -0.006(2)
C29 0.035(2) 0.046(3) 0.042(2) -0.005(2) 0.011(2) -0.005(2)
C30 0.039(3) 0.071(3) 0.050(3) -0.003(2) 0.009(2) 0.005(2)
C31 0.037(3) 0.074(3) 0.044(2) -0.015(2) 0.013(2) -0.012(2)
C32 0.053(3) 0.069(3) 0.055(3) 0.009(3) 0.015(2) 0.017(2)
C33 0.044(3) 0.044(3) 0.048(3) 0.007(2) 0.009(2) 0.006(2)
C34 0.044(3) 0.038(2) 0.046(3) 0.001(2) 0.012(2) -0.002(2)
C35 0.035(2) 0.048(3) 0.040(2) 0.000(2) 0.0075(19) -0.003(2)
C36 0.051(3) 0.054(3) 0.044(3) 0.003(2) 0.014(2) -0.010(2)
C37 0.044(3) 0.054(3) 0.041(2) 0.002(2) 0.010(2) -0.012(2)
C38 0.045(3) 0.087(4) 0.060(3) -0.001(3) 0.009(2) -0.001(3)
C39 0.076(4) 0.114(5) 0.067(4) 0.012(3) -0.016(3) -0.006(3)
C40 0.048(3) 0.084(4) 0.053(3) 0.015(3) 0.013(2) -0.010(3)
N1 0.037(2) 0.064(2) 0.044(2) 0.0030(19) 0.0030(18) 0.0024(18)
N2 0.052(2) 0.073(3) 0.065(3) 0.034(2) 0.020(2) 0.018(2)
N3 0.032(2) 0.066(2) 0.047(2) 0.0043(19) 0.0112(17) -0.0036(17)
N4 0.032(2) 0.061(2) 0.044(2) 0.0052(18) 0.0115(16) 0.0050(17)
O1 0.102(3) 0.061(2) 0.103(3) -0.004(2) 0.042(2) -0.017(2)
O2 0.0371(16) 0.0584(18) 0.0433(16) 0.0091(15) 0.0056(13) -0.0013(14)
O3 0.0487(18) 0.072(2) 0.0488(18) 0.0179(17) 0.0093(14) -0.0022(16)
O4 0.059(2) 0.074(2) 0.076(2) -0.0045(18) 0.0168(17) -0.0230(19)
O5 0.076(3) 0.084(3) 0.090(3) 0.028(2) 0.028(2) 0.013(2)
O6 0.0324(16) 0.0627(19) 0.0453(17) 0.0064(14) 0.0087(13) -0.0066(14)
O7 0.0359(19) 0.098(3) 0.061(2) 0.0124(18) 0.0104(16) -0.0066(17)
O8 0.057(2) 0.118(3) 0.064(2) 0.033(2) 0.0124(18) -0.010(2)

loop_
_atom_type_symbol
_atom_type_description
_atom_type_scat_dispersion_real
_atom_type_scat_dispersion_imag
_atom_type_scat_source
C C 0.0033 0.0016 'International Tables Vol C Tables 4.2.6.8 and 6.1.1.4'
H H 0.0000 0.0000 'International Tables Vol C Tables 4.2.6.8 and 6.1.1.4'
N N 0.0061 0.0033 'International Tables Vol C Tables 4.2.6.8 and 6.1.1.4'
O O 0.0106 0.0060 'International Tables Vol C Tables 4.2.6.8 and 6.1.1.4'

loop_
_geom_angle_atom_site_label_1
_geom_angle_atom_site_label_2
_geom_angle_atom_site_label_3
_geom_angle
C2 C1 C8 135.1(5)
C2 C1 C6 118.7(5)
C8 C1 C6 106.2(4)
C3 C2 C1 118.5(5)
C3 C2 H2 120.7
C1 C2 H2 120.7
C2 C3 C4 121.8(5)
C2 C3 H3 119.1
C4 C3 H3 119.1
C5 C4 C3 122.0(6)
C5 C4 H4 119.0
C3 C4 H4 119.0
C4 C5 C6 117.1(5)
C4 C5 H5 121.4
C6 C5 H5 121.4
N1 C6 C5 129.6(4)
N1 C6 C1 108.7(4)
C5 C6 C1 121.7(4)
C8 C7 N1 109.7(4)
C8 C7 C11 123.5(4)
N1 C7 C11 126.7(4)
C7 C8 C1 107.2(4)
C7 C8 C9 118.6(5)
C1 C8 C9 134.1(4)
C8 C9 C10 110.2(4)
C8 C9 H9A 109.6
C10 C9 H9A 109.6
C8 C9 H9B 109.6
C10 C9 H9B 109.6
H9A C9 H9B 108.1
N2 C10 C9 112.6(4)
N2 C10 H10A 109.1
C9 C10 H10A 109.1
N2 C10 H10B 109.1
C9 C10 H10B 109.1
H10A C10 H10B 107.8
N2 C11 C12 116.3(4)
N2 C11 C7 117.5(4)
C12 C11 C7 126.2(4)
C13 C12 O2 111.8(3)
C13 C12 C11 126.2(4)
O2 C12 C11 121.9(4)
C12 C13 C16 108.1(4)
C12 C13 C14 119.3(4)
C16 C13 C14 132.3(4)
O1 C14 C13 110.1(4)
O1 C14 C18 110.8(4)
C13 C14 C18 110.5(3)
O1 C14 C15 102.4(4)
C13 C14 C15 108.3(4)
C18 C14 C15 114.5(4)
N2 C15 C14 114.1(4)
N2 C15 H15A 108.7
C14 C15 H15A 108.7
N2 C15 H15B 108.7
C14 C15 H15B 108.7
H15A C15 H15B 107.6
C13 C16 C20 130.2(4)
C13 C16 C17 107.0(3)
C20 C16 C17 122.7(4)
O3 C17 O2 119.1(4)
O3 C17 C16 133.6(4)
O2 C17 C16 107.3(3)
C14 C18 C19 115.0(4)
C14 C18 H18A 108.5
C19 C18 H18A 108.5
C14 C18 H18B 108.5
C19 C18 H18B 108.5
H18A C18 H18B 107.5
C18 C19 H19A 109.5
C18 C19 H19B 109.5
H19A C19 H19B 109.5
C18 C19 H19C 109.5
H19A C19 H19C 109.5
H19B C19 H19C 109.5
O4 C20 C16 125.3(4)
O4 C20 H20 117.4
C16 C20 H20 117.4
C26 C21 C27 106.3(3)
C26 C21 C22 119.6(4)
C27 C21 C22 134.1(4)
C23 C22 C21 117.8(4)
C23 C22 H22 121.1
C21 C22 H22 121.1
C22 C23 C24 121.5(4)
C22 C23 H23 119.3
C24 C23 H23 119.3
C25 C24 C23 122.6(4)
C25 C24 H24 118.7
C23 C24 H24 118.7
C24 C25 C26 116.8(4)
C24 C25 H25 121.6
C26 C25 H25 121.6
N3 C26 C21 108.9(4)
N3 C26 C25 129.4(4)
C21 C26 C25 121.7(4)
C28 C27 C21 107.7(3)
C28 C27 C31 119.3(4)
C21 C27 C31 132.9(4)
C27 C28 N3 109.3(3)
C27 C28 C29 124.3(4)
N3 C28 C29 126.0(4)
N4 C29 C35 117.3(4)
N4 C29 C28 115.8(4)
C35 C29 C28 126.8(4)
N4 C30 C31 112.2(3)
N4 C30 H30A 109.2
C31 C30 H30A 109.2
N4 C30 H30B 109.2
C31 C30 H30B 109.2
H30A C30 H30B 107.9
C27 C31 C30 109.1(3)
C27 C31 H31A 109.9
C30 C31 H31A 109.9
C27 C31 H31B 109.9
C30 C31 H31B 109.9
H31A C31 H31B 108.3
N4 C32 C33 115.7(3)
N4 C32 H32A 108.3
C33 C32 H32A 108.3
N4 C32 H32B 108.3
C33 C32 H32B 108.3
H32A C32 H32B 107.4
O5 C33 C34 110.5(3)
O5 C33 C32 105.7(3)
C34 C33 C32 109.2(3)
O5 C33 C38 109.7(4)
C34 C33 C38 108.8(3)
C32 C33 C38 112.8(4)
C35 C34 C37 108.5(4)
C35 C34 C33 119.1(4)
C37 C34 C33 132.0(4)
C34 C35 C29 126.4(4)
C34 C35 O6 111.0(3)
C29 C35 O6 122.4(4)
O7 C36 O6 118.8(4)
O7 C36 C37 134.3(4)
O6 C36 C37 106.9(4)
C34 C37 C40 130.9(4)
C34 C37 C36 106.9(4)
C40 C37 C36 122.1(4)
C39 C38 C33 114.8(4)
C39 C38 H38A 108.6
C33 C38 H38A 108.6
C39 C38 H38B 108.6
C33 C38 H38B 108.6
H38A C38 H38B 107.5
C38 C39 H39A 109.5
C38 C39 H39B 109.5
H39A C39 H39B 109.5
C38 C39 H39C 109.5
H39A C39 H39C 109.5
H39B C39 H39C 109.5
O8 C40 C37 124.7(4)
O8 C40 H40 117.7
C37 C40 H40 117.7
C6 N1 C7 108.2(4)
C6 N1 H1A 125.9
C7 N1 H1A 125.9
C11 N2 C10 119.4(4)
C11 N2 C15 118.2(4)
C10 N2 C15 113.8(4)
C26 N3 C28 107.8(3)
C26 N3 H3A 126.1
C28 N3 H3A 126.1
C29 N4 C32 117.8(3)
C29 N4 C30 120.1(3)
C32 N4 C30 115.3(3)
C14 O1 H1 109.5
C12 O2 C17 105.6(3)
C33 O5 H5A 109.5
C35 O6 C36 106.6(3)

loop_
_geom_bond_atom_site_label_1
_geom_bond_atom_site_label_2
_geom_bond_distance
C1 C2 1.404(6)
C1 C8 1.418(6)
C1 C6 1.425(6)
C2 C3 1.358(8)
C2 H2 0.9300
C3 C4 1.398(8)
C3 H3 0.9300
C4 C5 1.358(6)
C4 H4 0.9300
C5 C6 1.398(6)
C5 H5 0.9300
C6 N1 1.362(5)
C7 C8 1.379(6)
C7 N1 1.381(5)
C7 C11 1.422(6)
C8 C9 1.490(7)
C9 C10 1.508(7)
C9 H9A 0.9700
C9 H9B 0.9700
C10 N2 1.472(5)
C10 H10A 0.9700
C10 H10B 0.9700
C11 N2 1.363(5)
C11 C12 1.393(5)
C12 C13 1.362(5)
C12 O2 1.392(4)
C13 C16 1.398(5)
C13 C14 1.498(6)
C14 O1 1.445(5)
C14 C18 1.511(6)
C14 C15 1.520(6)
C15 N2 1.475(6)
C15 H15A 0.9700
C15 H15B 0.9700
C16 C20 1.422(6)
C16 C17 1.445(6)
C17 O3 1.200(4)
C17 O2 1.427(4)
C18 C19 1.513(6)
C18 H18A 0.9700
C18 H18B 0.9700
C19 H19A 0.9600
C19 H19B 0.9600
C19 H19C 0.9600
C20 O4 1.242(5)
C20 H20 0.9300
C21 C26 1.398(5)
C21 C27 1.419(5)
C21 C22 1.424(6)
C22 C23 1.367(6)
C22 H22 0.9300
C23 C24 1.385(6)
C23 H23 0.9300
C24 C25 1.371(6)
C24 H24 0.9300
C25 C26 1.403(6)
C25 H25 0.9300
C26 N3 1.367(5)
C27 C28 1.359(5)
C27 C31 1.512(5)
C28 N3 1.388(5)
C28 C29 1.434(5)
C29 N4 1.364(5)
C29 C35 1.383(5)
C30 N4 1.473(5)
C30 C31 1.513(6)
C30 H30A 0.9700
C30 H30B 0.9700
C31 H31A 0.9700
C31 H31B 0.9700
C32 N4 1.468(5)
C32 C33 1.512(6)
C32 H32A 0.9700
C32 H32B 0.9700
C33 O5 1.449(5)
C33 C34 1.495(5)
C33 C38 1.530(6)
C34 C35 1.360(5)
C34 C37 1.408(5)
C35 O6 1.392(4)
C36 O7 1.210(5)
C36 O6 1.429(5)
C36 C37 1.443(6)
C37 C40 1.412(6)
C38 C39 1.516(6)
C38 H38A 0.9700
C38 H38B 0.9700
C39 H39A 0.9600
C39 H39B 0.9600
C39 H39C 0.9600
C40 O8 1.244(5)
C40 H40 0.9300
N1 H1A 0.8600
N3 H3A 0.8600
O1 H1 0.8200
O5 H5A 0.8200

loop_
_geom_hbond_atom_site_label_D
_geom_hbond_atom_site_label_H
_geom_hbond_atom_site_label_A
_geom_hbond_distance_DH
_geom_hbond_distance_HA
_geom_hbond_distance_DA
_geom_hbond_angle_DHA
_geom_hbond_site_symmetry_A
N1 H1A O8 0.86 2.12 2.879(5) 147.0 3_656
N1 H1A O2 0.86 2.37 2.876(4) 118.2 .
N3 H3A O4 0.86 2.31 3.024(4) 140.8 1_455
N3 H3A O6 0.86 2.39 2.891(4) 117.7 .
O1 H1 O4 0.82 1.98 2.755(5) 158.2 .
O5 H5A O8 0.82 1.99 2.778(5) 160.2 .

loop_
_geom_torsion_atom_site_label_1
_geom_torsion_atom_site_label_2
_geom_torsion_atom_site_label_3
_geom_torsion_atom_site_label_4
_geom_torsion
C8 C1 C2 C3 -179.4(5)
C6 C1 C2 C3 -0.2(7)
C1 C2 C3 C4 1.6(8)
C2 C3 C4 C5 -1.6(8)
C3 C4 C5 C6 0.2(7)
C4 C5 C6 N1 -179.5(4)
C4 C5 C6 C1 1.1(7)
C2 C1 C6 N1 179.4(4)
C8 C1 C6 N1 -1.2(5)
C2 C1 C6 C5 -1.1(7)
C8 C1 C6 C5 178.3(4)
N1 C7 C8 C1 -0.9(5)
C11 C7 C8 C1 177.6(4)
N1 C7 C8 C9 -177.4(4)
C11 C7 C8 C9 1.0(7)
C2 C1 C8 C7 -179.5(5)
C6 C1 C8 C7 1.3(5)
C2 C1 C8 C9 -3.7(9)
C6 C1 C8 C9 177.1(5)
C7 C8 C9 C10 -29.2(6)
C1 C8 C9 C10 155.3(5)
C8 C9 C10 N2 48.0(6)
C8 C7 C11 N2 8.6(6)
N1 C7 C11 N2 -173.3(4)
C8 C7 C11 C12 -170.5(4)
N1 C7 C11 C12 7.7(7)
N2 C11 C12 C13 1.0(6)
C7 C11 C12 C13 -180.0(4)
N2 C11 C12 O2 -177.9(4)
C7 C11 C12 O2 1.1(7)
O2 C12 C13 C16 0.0(5)
C11 C12 C13 C16 -179.0(4)
O2 C12 C13 C14 174.2(3)
C11 C12 C13 C14 -4.8(6)
C12 C13 C14 O1 137.8(4)
C16 C13 C14 O1 -49.7(6)
C12 C13 C14 C18 -99.6(5)
C16 C13 C14 C18 72.9(6)
C12 C13 C14 C15 26.5(5)
C16 C13 C14 C15 -160.9(5)
O1 C14 C15 N2 -161.7(4)
C13 C14 C15 N2 -45.4(5)
C18 C14 C15 N2 78.4(5)
C12 C13 C16 C20 -173.6(4)
C14 C13 C16 C20 13.2(8)
C12 C13 C16 C17 2.1(5)
C14 C13 C16 C17 -171.1(4)
C13 C16 C17 O3 176.7(5)
C20 C16 C17 O3 -7.2(7)
C13 C16 C17 O2 -3.3(4)
C20 C16 C17 O2 172.8(4)
O1 C14 C18 C19 -55.2(5)
C13 C14 C18 C19 -177.4(4)
C15 C14 C18 C19 60.0(6)
C13 C16 C20 O4 -1.3(8)
C17 C16 C20 O4 -176.4(4)
C26 C21 C22 C23 0.4(6)
C27 C21 C22 C23 -179.6(4)
C21 C22 C23 C24 -2.3(7)
C22 C23 C24 C25 1.7(8)
C23 C24 C25 C26 0.9(8)
C27 C21 C26 N3 1.9(5)
C22 C21 C26 N3 -178.1(4)
C27 C21 C26 C25 -177.7(4)
C22 C21 C26 C25 2.3(6)
C24 C25 C26 N3 177.6(4)
C24 C25 C26 C21 -2.9(7)
C26 C21 C27 C28 -1.3(5)
C22 C21 C27 C28 178.7(4)
C26 C21 C27 C31 -177.1(4)
C22 C21 C27 C31 2.9(8)
C21 C27 C28 N3 0.2(5)
C31 C27 C28 N3 176.7(3)
C21 C27 C28 C29 -172.7(4)
C31 C27 C28 C29 3.8(6)
C27 C28 C29 N4 -11.1(6)
N3 C28 C29 N4 177.2(4)
C27 C28 C29 C35 166.0(4)
N3 C28 C29 C35 -5.7(7)
C28 C27 C31 C30 26.1(5)
C21 C27 C31 C30 -158.5(4)
N4 C30 C31 C27 -48.0(4)
N4 C32 C33 O5 160.9(4)
N4 C32 C33 C34 42.0(5)
N4 C32 C33 C38 -79.2(5)
O5 C33 C34 C35 -138.6(4)
C32 C33 C34 C35 -22.7(5)
C38 C33 C34 C35 100.8(4)
O5 C33 C34 C37 49.3(6)
C32 C33 C34 C37 165.2(4)
C38 C33 C34 C37 -71.3(6)
C37 C34 C35 C29 174.7(4)
C33 C34 C35 C29 0.9(6)
C37 C34 C35 O6 0.2(5)
C33 C34 C35 O6 -173.6(3)
N4 C29 C35 C34 2.7(6)
C28 C29 C35 C34 -174.4(4)
N4 C29 C35 O6 176.6(3)
C28 C29 C35 O6 -0.5(6)
C35 C34 C37 C40 176.6(4)
C33 C34 C37 C40 -10.6(8)
C35 C34 C37 C36 -1.1(5)
C33 C34 C37 C36 171.7(4)
O7 C36 C37 C34 -178.5(5)
O6 C36 C37 C34 1.5(4)
O7 C36 C37 C40 3.5(8)
O6 C36 C37 C40 -176.4(4)
O5 C33 C38 C39 51.5(5)
C34 C33 C38 C39 172.5(4)
C32 C33 C38 C39 -66.2(5)
C34 C37 C40 O8 0.1(8)
C36 C37 C40 O8 177.5(4)
C5 C6 N1 C7 -178.8(4)
C1 C6 N1 C7 0.7(5)
C8 C7 N1 C6 0.1(5)
C11 C7 N1 C6 -178.3(4)
C12 C11 N2 C10 -167.7(4)
C7 C11 N2 C10 13.2(6)
C12 C11 N2 C15 -21.9(6)
C7 C11 N2 C15 158.9(4)
C9 C10 N2 C11 -42.2(6)
C9 C10 N2 C15 170.5(4)
C14 C15 N2 C11 46.1(6)
C14 C15 N2 C10 -166.3(4)
C21 C26 N3 C28 -1.8(5)
C25 C26 N3 C28 177.8(5)
C27 C28 N3 C26 1.0(4)
C29 C28 N3 C26 173.7(4)
C35 C29 N4 C32 18.1(5)
C28 C29 N4 C32 -164.5(3)
C35 C29 N4 C30 167.9(4)
C28 C29 N4 C30 -14.7(5)
C33 C32 N4 C29 -42.0(5)
C33 C32 N4 C30 166.8(4)
C31 C30 N4 C29 45.4(5)
C31 C30 N4 C32 -164.1(3)
C13 C12 O2 C17 -2.0(4)
C11 C12 O2 C17 177.0(4)
O3 C17 O2 C12 -176.8(4)
C16 C17 O2 C12 3.2(4)
C34 C35 O6 C36 0.8(4)
C29 C35 O6 C36 -174.0(4)
O7 C36 O6 C35 178.7(4)
C37 C36 O6 C35 -1.4(4)
